data_7001529
loop_
_publ_author_name
'Teo, Peili'
'Wang, Jing'
'Koh, L. L.'
'Hor, T. S. Andy'

_publ_section_title
;
 Isolation of cationic digold-frame with free carboxylic acid pendants
;
_journal_issue 25
_journal_name_full 'Dalton Transactions'
_journal_page_first 5009
_journal_page_last 5014
_journal_paper_doi 10.1039/b823028e
_journal_year 2009
_chemical_formula_sum 'C40 H38 Au2 F6 N2 O13 P2 S2'
_chemical_formula_weight 1388.72
_chemical_name_systematic
;
?
;
_space_group_IT_number 15
_symmetry_cell_setting monoclinic
_symmetry_space_group_name_Hall '-C 2yc'
_symmetry_space_group_name_H-M 'C 1 2/c 1'
_atom_sites_solution_hydrogens geom
_atom_sites_solution_primary direct
_atom_sites_solution_secondary difmap
_audit_creation_method SHELXL-97
_cell_angle_alpha 90.00
_cell_angle_beta 93.5220(10)
_cell_angle_gamma 90.00
_cell_formula_units_Z 4
_cell_length_a 10.6240(5)
_cell_length_b 20.5776(11)
_cell_length_c 20.8821(11)
_cell_measurement_reflns_used 8252
_cell_measurement_temperature 293(2)
_cell_measurement_theta_max 27.51
_cell_measurement_theta_min 2.21
_cell_volume 4556.5(4)
_computing_cell_refinement 'Bruker SMART'
_computing_data_collection 'Bruker SMART'
_computing_data_reduction 'Bruker SAINT'
_computing_molecular_graphics 'Bruker SHELXTL'
_computing_publication_material 'Bruker SHELXTL'
_computing_structure_refinement 'SHELXL-97 (Sheldrick, 1997)'
_computing_structure_solution 'SHELXS-97 (Sheldrick, 1990)'
_diffrn_ambient_temperature 293(2)
_diffrn_measured_fraction_theta_full 0.999
_diffrn_measured_fraction_theta_max 0.999
_diffrn_measurement_device_type 'CCD area detector'
_diffrn_measurement_method 'phi and omega scans'
_diffrn_radiation_monochromator graphite
_diffrn_radiation_source 'fine-focus sealed tube'
_diffrn_radiation_type MoK\a
_diffrn_radiation_wavelength 0.71073
_diffrn_reflns_av_R_equivalents 0.0268
_diffrn_reflns_av_sigmaI/netI 0.0298
_diffrn_reflns_limit_h_max 11
_diffrn_reflns_limit_h_min -13
_diffrn_reflns_limit_k_max 26
_diffrn_reflns_limit_k_min -24
_diffrn_reflns_limit_l_max 27
_diffrn_reflns_limit_l_min -27
_diffrn_reflns_number 16020
_diffrn_reflns_theta_full 27.50
_diffrn_reflns_theta_max 27.50
_diffrn_reflns_theta_min 1.95
_exptl_absorpt_coefficient_mu 6.684
_exptl_absorpt_correction_T_max 0.5546
_exptl_absorpt_correction_T_min 0.1752
_exptl_absorpt_correction_type multi-scan
_exptl_absorpt_process_details 'Sadabs, (Sheldrick 2001)'
_exptl_crystal_colour Colourless
_exptl_crystal_density_diffrn 2.024
_exptl_crystal_density_meas ?
_exptl_crystal_density_method .
_exptl_crystal_description Rod
_exptl_crystal_F_000 2680
_exptl_crystal_size_max 0.40
_exptl_crystal_size_mid 0.26
_exptl_crystal_size_min 0.10
_refine_diff_density_max 2.049
_refine_diff_density_min -1.173
_refine_diff_density_rms 0.129
_refine_ls_extinction_method none
_refine_ls_goodness_of_fit_ref 1.039
_refine_ls_hydrogen_treatment mixed
_refine_ls_matrix_type full
_refine_ls_number_parameters 313
_refine_ls_number_reflns 5230
_refine_ls_number_restraints 1
_refine_ls_restrained_S_all 1.039
_refine_ls_R_factor_all 0.0280
_refine_ls_R_factor_gt 0.0246
_refine_ls_shift/su_max 0.003
_refine_ls_shift/su_mean 0.000
_refine_ls_structure_factor_coef Fsqd
_refine_ls_weighting_details 'calc w=1/[\s^2^(Fo^2^)+(0.0326P)^2^+12.1783P] where P=(Fo^2^+2Fc^2^)/3'
_refine_ls_weighting_scheme calc
_refine_ls_wR_factor_gt 0.0614
_refine_ls_wR_factor_ref 0.0628
_reflns_number_gt 4770
_reflns_number_total 5230
_reflns_threshold_expression >2sigma(I)
_cod_data_source_file b823028e.txt
_cod_data_source_block 8523
_cod_depositor_comments
;
The following automatic conversions were performed:
'_symmetry_cell_setting' value 'Monoclinic' changed to 'monoclinic'
according to '/home/saulius/struct/CIF-dictionaries/cif_core.dic'
dictionary named 'cif_core.dic' version 2.4.1 from
2010-06-29.

'_exptl_absorpt_correction_type' value 'Multi-scan' changed
to 'multi-scan' according to
'/home/saulius/struct/CIF-dictionaries/cif_core.dic' dictionary named
'cif_core.dic' version 2.4.1 from 2010-06-29.

Automatic conversion script
Id: cif_fix_enum 1527 2010-12-29 10:47:43Z saulius 
;
_cod_original_sg_symbol_H-M C2/c
_cod_database_code 7001529

loop_
_symmetry_equiv_pos_as_xyz
'x, y, z'
'-x, y, -z+1/2'
'x+1/2, y+1/2, z'
'-x+1/2, y+1/2, -z+1/2'
'-x, -y, -z'
'x, -y, z-1/2'
'-x+1/2, -y+1/2, -z'
'x+1/2, -y+1/2, z-1/2'

loop_
_atom_site_label
_atom_site_type_symbol
_atom_site_fract_x
_atom_site_fract_y
_atom_site_fract_z
_atom_site_U_iso_or_equiv
_atom_site_adp_type
_atom_site_occupancy
_atom_site_symmetry_multiplicity
_atom_site_calc_flag
_atom_site_refinement_flags
_atom_site_disorder_assembly
_atom_site_disorder_group
Au1 Au 0.968749(11) 0.325366(6) 0.822464(6) 0.01549(5) Uani 1 1 d . . .
P1 P 0.84831(8) 0.40702(4) 0.78353(4) 0.01541(16) Uani 1 1 d . . .
N1 N 1.0843(3) 0.25079(14) 0.85765(13) 0.0184(6) Uani 1 1 d . . .
O1 O 1.3676(2) 0.10527(12) 0.99102(12) 0.0248(5) Uani 1 1 d . . .
O2 O 1.3923(2) 0.07198(12) 0.88988(12) 0.0225(5) Uani 1 1 d . . .
H2 H 1.4475 0.0489 0.9070 0.034 Uiso 1 1 calc R . .
C1 C 1.1046(3) 0.24295(17) 0.92105(17) 0.0204(7) Uani 1 1 d . . .
H1 H 1.0633 0.2699 0.9487 0.024 Uiso 1 1 calc R . .
C2 C 1.1857(3) 0.19552(18) 0.94636(17) 0.0202(7) Uani 1 1 d . . .
H2A H 1.1965 0.1897 0.9905 0.024 Uiso 1 1 calc R . .
C3 C 1.2504(3) 0.15688(16) 0.90512(17) 0.0184(7) Uani 1 1 d . . .
C4 C 1.2275(3) 0.16469(17) 0.83935(17) 0.0206(7) Uani 1 1 d . . .
H4 H 1.2680 0.1386 0.8106 0.025 Uiso 1 1 calc R . .
C5 C 1.1432(3) 0.21197(17) 0.81766(17) 0.0226(7) Uani 1 1 d . . .
H5 H 1.1267 0.2171 0.7737 0.027 Uiso 1 1 calc R . .
C6 C 1.3431(3) 0.10813(16) 0.93320(17) 0.0195(7) Uani 1 1 d . . .
C7 C 0.9424(3) 0.47601(17) 0.76068(16) 0.0194(6) Uani 1 1 d . . .
H7 H 0.9050 0.5166 0.7644 0.023 Uiso 1 1 calc R . .
C1A C 0.7472(3) 0.38267(18) 0.71488(16) 0.0202(7) Uani 1 1 d . . .
C2A C 0.7435(4) 0.4159(2) 0.65724(18) 0.0289(8) Uani 1 1 d . . .
H2A1 H 0.7960 0.4515 0.6521 0.035 Uiso 1 1 calc R . .
C3A C 0.6605(4) 0.3956(2) 0.60704(19) 0.0382(10) Uani 1 1 d . . .
H3A H 0.6576 0.4177 0.5682 0.046 Uiso 1 1 calc R . .
C4A C 0.5830(4) 0.3432(3) 0.6144(2) 0.0415(11) Uani 1 1 d . . .
H4A H 0.5276 0.3302 0.5806 0.050 Uiso 1 1 calc R . .
C5A C 0.5869(4) 0.3096(2) 0.6718(2) 0.0394(11) Uani 1 1 d . . .
H5A H 0.5345 0.2740 0.6766 0.047 Uiso 1 1 calc R . .
C6A C 0.6687(4) 0.3292(2) 0.7220(2) 0.0305(9) Uani 1 1 d . . .
H6A H 0.6716 0.3066 0.7606 0.037 Uiso 1 1 calc R . .
C1B C 0.7425(3) 0.44270(17) 0.83801(17) 0.0190(7) Uani 1 1 d . . .
C2B C 0.6532(3) 0.48789(18) 0.81351(18) 0.0233(7) Uani 1 1 d . . .
H2B H 0.6468 0.4972 0.7699 0.028 Uiso 1 1 calc R . .
C3B C 0.5747(3) 0.51854(19) 0.85445(19) 0.0274(8) Uani 1 1 d . . .
H3B H 0.5157 0.5488 0.8385 0.033 Uiso 1 1 calc R . .
C4B C 0.5843(4) 0.5039(2) 0.9193(2) 0.0325(9) Uani 1 1 d . . .
H4B H 0.5317 0.5248 0.9468 0.039 Uiso 1 1 calc R . .
C5B C 0.6702(4) 0.4590(2) 0.94364(19) 0.0307(9) Uani 1 1 d . . .
H5B H 0.6746 0.4492 0.9872 0.037 Uiso 1 1 calc R . .
C6B C 0.7507(3) 0.42800(19) 0.90310(17) 0.0232(7) Uani 1 1 d . . .
H6B H 0.8093 0.3978 0.9195 0.028 Uiso 1 1 calc R . .
S1 S 0.76164(9) 0.12772(5) 0.85676(5) 0.0305(2) Uani 1 1 d . . .
O3 O 0.8728(3) 0.15190(16) 0.82886(14) 0.0345(6) Uani 1 1 d . . .
O4 O 0.7818(3) 0.07147(15) 0.89718(16) 0.0439(8) Uani 1 1 d . . .
O5 O 0.6515(3) 0.1233(2) 0.81402(17) 0.0661(12) Uani 1 1 d . . .
C8 C 0.7244(4) 0.1904(2) 0.9138(2) 0.0296(8) Uani 1 1 d . . .
F1 F 0.8193(2) 0.19895(15) 0.95791(13) 0.0468(7) Uani 1 1 d . . .
F2 F 0.6229(3) 0.17561(13) 0.94486(15) 0.0468(7) Uani 1 1 d . . .
F3 F 0.7030(3) 0.24727(14) 0.88529(16) 0.0563(8) Uani 1 1 d . . .
O1W O 0.5721(3) 0.00220(16) 0.93266(16) 0.0364(7) Uani 1 1 d . . .
H1W H 0.636(5) 0.025(3) 0.929(3) 0.055 Uiso 1 1 d . . .
H2W H 0.580(6) -0.022(3) 0.955(3) 0.055 Uiso 1 1 d . . .
O2W O 0.5000 0.1959(11) 0.7500 0.212(7) Uani 1 2 d SD . .
H3W H 0.542(15) 0.169(6) 0.774(7) 0.200 Uiso 1 1 d D . .

loop_
_atom_site_aniso_label
_atom_site_aniso_U_11
_atom_site_aniso_U_22
_atom_site_aniso_U_33
_atom_site_aniso_U_23
_atom_site_aniso_U_13
_atom_site_aniso_U_12
Au1 0.01356(7) 0.01496(8) 0.01774(8) 0.00188(4) -0.00082(5) 0.00176(4)
P1 0.0123(4) 0.0171(4) 0.0169(4) 0.0014(3) 0.0014(3) 0.0020(3)
N1 0.0171(13) 0.0173(14) 0.0203(14) 0.0003(11) -0.0017(10) 0.0015(11)
O1 0.0276(13) 0.0251(13) 0.0213(13) 0.0039(10) -0.0020(10) 0.0081(11)
O2 0.0213(13) 0.0224(13) 0.0235(13) 0.0002(10) -0.0014(10) 0.0087(10)
C1 0.0223(17) 0.0170(16) 0.0219(17) -0.0022(13) 0.0017(13) 0.0021(13)
C2 0.0224(17) 0.0210(17) 0.0169(16) 0.0016(13) -0.0026(13) 0.0034(14)
C3 0.0167(16) 0.0146(15) 0.0235(17) 0.0021(13) -0.0004(13) 0.0006(13)
C4 0.0243(18) 0.0167(16) 0.0209(17) -0.0012(13) 0.0022(14) 0.0047(13)
C5 0.0259(18) 0.0229(18) 0.0185(17) 0.0000(14) -0.0023(13) 0.0023(14)
C6 0.0162(16) 0.0151(16) 0.0271(18) 0.0011(13) 0.0000(13) 0.0000(12)
C7 0.0216(16) 0.0156(15) 0.0213(16) 0.0020(13) 0.0028(13) 0.0031(13)
C1A 0.0134(15) 0.0250(18) 0.0219(17) -0.0031(14) -0.0005(12) 0.0062(13)
C2A 0.028(2) 0.036(2) 0.0225(18) 0.0011(16) -0.0006(15) 0.0070(16)
C3A 0.036(2) 0.058(3) 0.0197(19) 0.0002(19) -0.0034(16) 0.013(2)
C4A 0.020(2) 0.072(3) 0.032(2) -0.021(2) -0.0050(16) 0.013(2)
C5A 0.021(2) 0.055(3) 0.043(3) -0.016(2) 0.0015(17) -0.0075(19)
C6A 0.0210(19) 0.040(2) 0.030(2) 0.0006(17) -0.0022(15) -0.0063(16)
C1B 0.0134(15) 0.0195(17) 0.0243(17) -0.0017(13) 0.0027(12) 0.0001(12)
C2B 0.0185(17) 0.0256(19) 0.0259(18) -0.0002(14) 0.0017(13) 0.0037(14)
C3B 0.0174(17) 0.0260(19) 0.040(2) -0.0064(16) 0.0067(15) 0.0009(14)
C4B 0.0215(19) 0.035(2) 0.042(2) -0.0118(18) 0.0155(16) -0.0023(16)
C5B 0.029(2) 0.039(2) 0.0258(19) -0.0023(17) 0.0118(15) -0.0062(17)
C6B 0.0208(17) 0.0288(19) 0.0201(17) -0.0008(14) 0.0031(13) -0.0034(14)
S1 0.0281(5) 0.0369(5) 0.0273(5) -0.0052(4) 0.0080(4) -0.0099(4)
O3 0.0285(15) 0.0418(17) 0.0346(16) 0.0029(13) 0.0135(12) -0.0036(13)
O4 0.057(2) 0.0254(16) 0.053(2) -0.0023(14) 0.0296(16) -0.0038(14)
O5 0.0362(19) 0.117(4) 0.044(2) -0.022(2) -0.0037(15) -0.025(2)
C8 0.0231(19) 0.028(2) 0.038(2) 0.0018(17) 0.0043(16) -0.0008(15)
F1 0.0388(15) 0.0561(17) 0.0448(16) -0.0219(14) -0.0025(12) -0.0025(13)
F2 0.0387(16) 0.0463(17) 0.0582(18) -0.0100(13) 0.0260(13) -0.0071(11)
F3 0.0521(18) 0.0350(15) 0.084(2) 0.0185(15) 0.0183(15) 0.0160(13)
O1W 0.0234(14) 0.0354(17) 0.051(2) 0.0244(14) 0.0085(13) 0.0107(12)
O2W 0.229(19) 0.203(18) 0.195(17) 0.000 -0.065(13) 0.000

loop_
_atom_type_symbol
_atom_type_description
_atom_type_scat_dispersion_real
_atom_type_scat_dispersion_imag
_atom_type_scat_source
C C 0.0033 0.0016 'International Tables Vol C Tables 4.2.6.8 and 6.1.1.4'
H H 0.0000 0.0000 'International Tables Vol C Tables 4.2.6.8 and 6.1.1.4'
N N 0.0061 0.0033 'International Tables Vol C Tables 4.2.6.8 and 6.1.1.4'
O O 0.0106 0.0060 'International Tables Vol C Tables 4.2.6.8 and 6.1.1.4'
F F 0.0171 0.0103 'International Tables Vol C Tables 4.2.6.8 and 6.1.1.4'
P P 0.1023 0.0942 'International Tables Vol C Tables 4.2.6.8 and 6.1.1.4'
S S 0.1246 0.1234 'International Tables Vol C Tables 4.2.6.8 and 6.1.1.4'
Au Au -2.0133 8.8022 'International Tables Vol C Tables 4.2.6.8 and 6.1.1.4'

loop_
_geom_angle_atom_site_label_1
_geom_angle_atom_site_label_2
_geom_angle_atom_site_label_3
_geom_angle
_geom_angle_site_symmetry_1
_geom_angle_site_symmetry_3
_geom_angle_publ_flag
N1 Au1 P1 178.57(8) . . ?
N1 Au1 Au1 100.74(8) . 2_756 ?
P1 Au1 Au1 78.44(2) . 2_756 ?
C1B P1 C1A 104.47(16) . . ?
C1B P1 C7 102.82(16) . . ?
C1A P1 C7 108.54(16) . . ?
C1B P1 Au1 116.21(12) . . ?
C1A P1 Au1 112.27(12) . . ?
C7 P1 Au1 111.79(11) . . ?
C1 N1 C5 119.5(3) . . ?
C1 N1 Au1 119.8(2) . . ?
C5 N1 Au1 120.7(2) . . ?
N1 C1 C2 121.4(3) . . ?
C1 C2 C3 119.2(3) . . ?
C2 C3 C4 119.0(3) . . ?
C2 C3 C6 118.7(3) . . ?
C4 C3 C6 122.3(3) . . ?
C5 C4 C3 118.5(3) . . ?
N1 C5 C4 122.3(3) . . ?
O1 C6 O2 126.0(3) . . ?
O1 C6 C3 120.9(3) . . ?
O2 C6 C3 113.1(3) . . ?
C7 C7 P1 128.42(11) 2_756 . ?
C2A C1A C6A 119.9(4) . . ?
C2A C1A P1 122.4(3) . . ?
C6A C1A P1 117.7(3) . . ?
C1A C2A C3A 119.3(4) . . ?
C4A C3A C2A 120.6(4) . . ?
C3A C4A C5A 120.3(4) . . ?
C6A C5A C4A 119.8(4) . . ?
C5A C6A C1A 120.2(4) . . ?
C6B C1B C2B 120.1(3) . . ?
C6B C1B P1 121.6(3) . . ?
C2B C1B P1 118.3(3) . . ?
C3B C2B C1B 119.8(3) . . ?
C2B C3B C4B 119.6(4) . . ?
C5B C4B C3B 121.0(4) . . ?
C4B C5B C6B 120.1(4) . . ?
C1B C6B C5B 119.4(4) . . ?
O5 S1 O3 115.5(2) . . ?
O5 S1 O4 113.6(2) . . ?
O3 S1 O4 114.78(19) . . ?
O5 S1 C8 104.6(2) . . ?
O3 S1 C8 103.75(19) . . ?
O4 S1 C8 102.53(19) . . ?
F3 C8 F2 107.4(3) . . ?
F3 C8 F1 107.1(4) . . ?
F2 C8 F1 107.1(4) . . ?
F3 C8 S1 111.8(3) . . ?
F2 C8 S1 112.0(3) . . ?
F1 C8 S1 111.1(3) . . ?

loop_
_geom_bond_atom_site_label_1
_geom_bond_atom_site_label_2
_geom_bond_distance
_geom_bond_site_symmetry_2
_geom_bond_publ_flag
Au1 N1 2.071(3) . ?
Au1 P1 2.2347(8) . ?
Au1 Au1 3.1380(3) 2_756 ?
P1 C1B 1.804(3) . ?
P1 C1A 1.809(3) . ?
P1 C7 1.817(3) . ?
N1 C1 1.338(4) . ?
N1 C5 1.338(4) . ?
O1 C6 1.221(4) . ?
O2 C6 1.305(4) . ?
C1 C2 1.385(5) . ?
C2 C3 1.386(5) . ?
C3 C4 1.389(5) . ?
C3 C6 1.500(4) . ?
C4 C5 1.380(5) . ?
C7 C7 1.329(7) 2_756 ?
C1A C2A 1.383(5) . ?
C1A C6A 1.394(5) . ?
C2A C3A 1.392(6) . ?
C3A C4A 1.370(7) . ?
C4A C5A 1.382(7) . ?
C5A C6A 1.380(6) . ?
C1B C6B 1.390(5) . ?
C1B C2B 1.403(5) . ?
C2B C3B 1.383(5) . ?
C3B C4B 1.385(6) . ?
C4B C5B 1.375(6) . ?
C5B C6B 1.394(5) . ?
S1 O5 1.430(4) . ?
S1 O3 1.438(3) . ?
S1 O4 1.441(3) . ?
S1 C8 1.815(4) . ?
C8 F3 1.326(5) . ?
C8 F2 1.328(5) . ?
C8 F1 1.336(5) . ?

loop_
_geom_hbond_atom_site_label_D
_geom_hbond_atom_site_label_H
_geom_hbond_atom_site_label_A
_geom_hbond_distance_DH
_geom_hbond_distance_HA
_geom_hbond_distance_DA
_geom_hbond_angle_DHA
_geom_hbond_site_symmetry_A
O2 H2 O1W 0.82 1.70 2.510(4) 171.9 1_655
O1W H1W O4 0.83(6) 1.97(6) 2.783(4) 165(5) .
O1W H2W O1 0.69(6) 2.11(6) 2.778(4) 166(7) 5_757
O2W H3W O5 0.854(5) 1.68(5) 2.518(14) 167(18) .
